data_7003122
loop_
_publ_author_name
'Bowmaker, Graham A.'
'Hanna, John V.'
'Hahn, F. Ekkehardt'
'Lipton, Andrew S.'
'Oldham, Carolyn E.'
'Skelton, Brian W.'
'Smith, Mark E.'
'White, Allan H.'

_publ_section_title
;
 Structural and spectroscopic studies of some copper(i) halide
 tert-butyl isocyanide adducts
;
_journal_issue 13
_journal_name_full 'Dalton Transactions'
_journal_page_first 1710
_journal_page_last 1720
_journal_paper_doi 10.1039/b712815k
_journal_year 2008
_chemical_formula_moiety 'C6 H9 Cu N2'
_chemical_formula_sum 'C6 H9 Cu N2'
_chemical_formula_weight 172.69
_chemical_name_systematic
;
?
;
_space_group_IT_number 148
_symmetry_cell_setting trigonal
_symmetry_space_group_name_Hall '-R 3'
_symmetry_space_group_name_H-M 'R -3 :H'
_atom_sites_solution_hydrogens geom
_atom_sites_solution_primary direct
_atom_sites_solution_secondary difmap
_audit_creation_date 2007-08-04T21:46:49-00:00
_audit_creation_method 'WinGX routine CIF_UPDATE'
_cell_angle_alpha 90
_cell_angle_beta 90
_cell_angle_gamma 120
_cell_formula_units_Z 18
_cell_length_a 20.0645(9)
_cell_length_b 20.0645(9)
_cell_length_c 10.2064(5)
_cell_measurement_reflns_used 1584
_cell_measurement_temperature 100(2)
_cell_measurement_theta_max 28.2359
_cell_measurement_theta_min 3.0561
_cell_volume 3558.4(3)
_computing_cell_refinement
;
CrysAlis RED, Oxford Diffraction Ltd.,
Version 1.171.32.5 (release 08-05-2007 CrysAlis171 .NET)
(compiled May 8 2007,13:10:02)
;
_computing_data_collection
;
CrysAlis CCD, Oxford Diffraction Ltd.,
Version 1.171.32.5 (release 08-05-2007 CrysAlis171 .NET)
(compiled May 8 2007,13:10:02)
;
_computing_data_reduction
;
CrysAlis RED, Oxford Diffraction Ltd.,
Version 1.171.32.5 (release 08-05-2007 CrysAlis171 .NET)
(compiled May 8 2007,13:10:02)
;
_computing_structure_refinement 'SHELXL-97 (Sheldrick, 1997)'
_diffrn_ambient_temperature 100(2)
_diffrn_detector_area_resol_mean 16.0009
_diffrn_measured_fraction_theta_full 0.983
_diffrn_measured_fraction_theta_max 0.942
_diffrn_measurement_device_type
;
Oxford Diffraction Xcalibur diffractometer
;
_diffrn_measurement_method '\p and \w scans'
_diffrn_orient_matrix_UB_11 -0.0385566827
_diffrn_orient_matrix_UB_12 -0.0153340919
_diffrn_orient_matrix_UB_13 0.0214879308
_diffrn_orient_matrix_UB_21 -0.0082677592
_diffrn_orient_matrix_UB_22 -0.0373103867
_diffrn_orient_matrix_UB_23 -0.0194752293
_diffrn_orient_matrix_UB_31 0.0106223855
_diffrn_orient_matrix_UB_32 -0.0062266916
_diffrn_orient_matrix_UB_33 0.0631434567
_diffrn_radiation_monochromator graphite
_diffrn_radiation_type MoK\a
_diffrn_radiation_wavelength 0.71073
_diffrn_reflns_av_R_equivalents 0.044
_diffrn_reflns_av_unetI/netI 0.1875
_diffrn_reflns_limit_h_max 26
_diffrn_reflns_limit_h_min -26
_diffrn_reflns_limit_k_max 25
_diffrn_reflns_limit_k_min -26
_diffrn_reflns_limit_l_max 13
_diffrn_reflns_limit_l_min -13
_diffrn_reflns_number 10525
_diffrn_reflns_theta_full 27.5
_diffrn_reflns_theta_max 28.27
_diffrn_reflns_theta_min 3.08
_exptl_absorpt_coefficient_mu 2.678
_exptl_absorpt_correction_T_max 1
_exptl_absorpt_correction_T_min 0.98101
_exptl_absorpt_correction_type multi-scan
_exptl_absorpt_process_details
;
CrysAlis RED, Oxford Diffraction Ltd.,
Version 1.171.32.5 (release 08-05-2007 CrysAlis171 .NET)
(compiled May 8 2007,13:10:02)
Empirical absorption correction using spherical harmonics,
implemented in SCALE3 ABSPACK scaling algorithm.
;
_exptl_crystal_colour colourless
_exptl_crystal_density_diffrn 1.451
_exptl_crystal_density_method 'not measured'
_exptl_crystal_description hexagonal_plate
_exptl_crystal_F_000 1584
_exptl_crystal_size_max 0.09
_exptl_crystal_size_mid 0.07
_exptl_crystal_size_min 0.02
_refine_diff_density_max 0.57
_refine_diff_density_min -0.39
_refine_diff_density_rms 0.105
_refine_ls_extinction_method none
_refine_ls_goodness_of_fit_ref 0.855
_refine_ls_hydrogen_treatment constr
_refine_ls_matrix_type full
_refine_ls_number_parameters 85
_refine_ls_number_reflns 1848
_refine_ls_number_restraints 0
_refine_ls_restrained_S_all 0.855
_refine_ls_R_factor_all 0.1469
_refine_ls_R_factor_gt 0.046
_refine_ls_shift/su_max 0
_refine_ls_shift/su_mean 0
_refine_ls_structure_factor_coef Fsqd
_refine_ls_weighting_details 'calc w=1/[\s^2^(Fo^2^)+(0.0211P)^2^+0.0000P] where P=(Fo^2^+2Fc^2^)/3'
_refine_ls_weighting_scheme calc
_refine_ls_wR_factor_gt 0.0568
_refine_ls_wR_factor_ref 0.0743
_reflns_number_gt 882
_reflns_number_total 1848
_reflns_threshold_expression I>2sigma(I)
_cod_data_source_file b712815k.txt
_cod_data_source_block gban22
_cod_original_sg_symbol_H-M R-3
_cod_database_code 7003122

loop_
_symmetry_equiv_pos_as_xyz
'x, y, z'
'-y, x-y, z'
'-x+y, -x, z'
'x+2/3, y+1/3, z+1/3'
'-y+2/3, x-y+1/3, z+1/3'
'-x+y+2/3, -x+1/3, z+1/3'
'x+1/3, y+2/3, z+2/3'
'-y+1/3, x-y+2/3, z+2/3'
'-x+y+1/3, -x+2/3, z+2/3'
'-x, -y, -z'
'y, -x+y, -z'
'x-y, x, -z'
'-x+2/3, -y+1/3, -z+1/3'
'y+2/3, -x+y+1/3, -z+1/3'
'x-y+2/3, x+1/3, -z+1/3'
'-x+1/3, -y+2/3, -z+2/3'
'y+1/3, -x+y+2/3, -z+2/3'
'x-y+1/3, x+2/3, -z+2/3'

loop_
_atom_site_label
_atom_site_type_symbol
_atom_site_fract_x
_atom_site_fract_y
_atom_site_fract_z
_atom_site_U_iso_or_equiv
_atom_site_adp_type
_atom_site_occupancy
_atom_site_symmetry_multiplicity
_atom_site_calc_flag
_atom_site_refinement_flags
_atom_site_disorder_assembly
_atom_site_disorder_group
Cu Cu 0.45352(3) 0.40950(3) 0.09194(6) 0.02560(18) Uani 1 1 d . . .
N1 N 0.3969(2) 0.3295(2) -0.0352(4) 0.0199(10) Uani 0.5 1 d P . .
C1 C 0.3969(2) 0.3295(2) -0.0352(4) 0.0199(10) Uani 0.5 1 d P . .
C2 C 0.3579(2) 0.2826(2) -0.1112(4) 0.0246(10) Uani 0.5 1 d P . .
N2 N 0.3579(2) 0.2826(2) -0.1112(4) 0.0246(10) Uani 0.5 1 d P . .
C11 C 0.5613(3) 0.4650(3) 0.0920(4) 0.0271(12) Uani 1 1 d . . .
N11 N 0.6276(2) 0.4931(2) 0.0924(4) 0.0260(10) Uani 1 1 d . . .
C12 C 0.7112(2) 0.5261(3) 0.0827(4) 0.0230(11) Uani 1 1 d . . .
C13 C 0.7471(2) 0.6115(2) 0.0558(4) 0.0293(12) Uani 1 1 d . . .
H13A H 0.7262 0.6191 -0.026 0.044 Uiso 1 1 calc R . .
H13B H 0.803 0.6346 0.0478 0.044 Uiso 1 1 calc R . .
H13C H 0.7352 0.6359 0.1282 0.044 Uiso 1 1 calc R . .
C14 C 0.7385(3) 0.5113(3) 0.2126(5) 0.0455(15) Uani 1 1 d . . .
H14A H 0.7264 0.5367 0.2831 0.068 Uiso 1 1 calc R . .
H14B H 0.7942 0.5319 0.2092 0.068 Uiso 1 1 calc R . .
H14C H 0.7124 0.4558 0.2292 0.068 Uiso 1 1 calc R . .
C15 C 0.7247(3) 0.4852(3) -0.0320(5) 0.0440(15) Uani 1 1 d . . .
H15A H 0.6972 0.4296 -0.016 0.066 Uiso 1 1 calc R . .
H15B H 0.7799 0.5039 -0.0407 0.066 Uiso 1 1 calc R . .
H15C H 0.7055 0.4961 -0.113 0.066 Uiso 1 1 calc R . .

loop_
_atom_site_aniso_label
_atom_site_aniso_U_11
_atom_site_aniso_U_22
_atom_site_aniso_U_33
_atom_site_aniso_U_23
_atom_site_aniso_U_13
_atom_site_aniso_U_12
Cu 0.0183(3) 0.0272(4) 0.0297(3) -0.0051(3) -0.0007(3) 0.0102(3)
N1 0.019(2) 0.024(3) 0.020(2) -0.001(2) -0.0006(19) 0.013(2)
C1 0.019(2) 0.024(3) 0.020(2) -0.001(2) -0.0006(19) 0.013(2)
C2 0.028(3) 0.021(2) 0.028(3) 0.007(2) -0.001(2) 0.015(2)
N2 0.028(3) 0.021(2) 0.028(3) 0.007(2) -0.001(2) 0.015(2)
C11 0.032(3) 0.029(3) 0.022(3) -0.005(2) -0.002(2) 0.017(3)
N11 0.015(2) 0.033(2) 0.030(3) 0.0007(19) 0.0040(19) 0.012(2)
C12 0.014(3) 0.030(3) 0.024(3) -0.002(2) 0.000(2) 0.010(2)
C13 0.018(3) 0.033(3) 0.035(3) -0.003(3) -0.003(2) 0.012(2)
C14 0.026(3) 0.053(4) 0.052(4) 0.016(3) -0.005(3) 0.015(3)
C15 0.023(3) 0.039(3) 0.064(4) -0.020(3) 0.004(3) 0.011(3)

loop_
_atom_type_symbol
_atom_type_description
_atom_type_scat_dispersion_real
_atom_type_scat_dispersion_imag
_atom_type_scat_source
C C 0.0033 0.0016 'International Tables Vol C Tables 4.2.6.8 and 6.1.1.4'
H H 0 0 'International Tables Vol C Tables 4.2.6.8 and 6.1.1.4'
N N 0.0061 0.0033 'International Tables Vol C Tables 4.2.6.8 and 6.1.1.4'
Cu Cu 0.3201 1.2651 'International Tables Vol C Tables 4.2.6.8 and 6.1.1.4'

loop_
_geom_angle_atom_site_label_1
_geom_angle_atom_site_label_2
_geom_angle_atom_site_label_3
_geom_angle
_geom_angle_site_symmetry_1
_geom_angle_site_symmetry_3
_geom_angle_publ_flag
C11 Cu N2 128.44(17) . 5 ?
C11 Cu C2 128.44(17) . 5 ?
C11 Cu N1 121.32(17) . . ?
N2 Cu N1 109.59(15) 5 . ?
C2 Cu N1 109.59(15) 5 . ?
C2 N1 Cu 174.6(4) . . ?
N1 C2 Cu 173.2(4) . 9_554 ?
N11 C11 Cu 173.9(4) . . ?
C11 N11 C12 175.5(5) . . ?
N11 C12 C13 108.1(3) . . ?
N11 C12 C14 107.2(4) . . ?
C13 C12 C14 111.4(4) . . ?
N11 C12 C15 106.2(4) . . ?
C13 C12 C15 110.9(4) . . ?
C14 C12 C15 112.8(4) . . ?
C12 C13 H13A 109.5 . . ?
C12 C13 H13B 109.5 . . ?
H13A C13 H13B 109.5 . . ?
C12 C13 H13C 109.5 . . ?
H13A C13 H13C 109.5 . . ?
H13B C13 H13C 109.5 . . ?
C12 C14 H14A 109.5 . . ?
C12 C14 H14B 109.5 . . ?
H14A C14 H14B 109.5 . . ?
C12 C14 H14C 109.5 . . ?
H14A C14 H14C 109.5 . . ?
H14B C14 H14C 109.5 . . ?
C12 C15 H15A 109.5 . . ?
C12 C15 H15B 109.5 . . ?
H15A C15 H15B 109.5 . . ?
C12 C15 H15C 109.5 . . ?
H15A C15 H15C 109.5 . . ?
H15B C15 H15C 109.5 . . ?

loop_
_geom_bond_atom_site_label_1
_geom_bond_atom_site_label_2
_geom_bond_distance
_geom_bond_site_symmetry_2
_geom_bond_publ_flag
Cu C11 1.873(5) . ?
Cu N2 1.919(5) 5 ?
Cu C2 1.919(5) 5 ?
Cu N1 1.931(4) . ?
N1 C2 1.168(5) . ?
C2 Cu 1.919(5) 9_554 ?
C11 N11 1.157(5) . ?
N11 C12 1.467(5) . ?
C12 C13 1.515(6) . ?
C12 C14 1.518(6) . ?
C12 C15 1.528(6) . ?
C13 H13A 0.98 . ?
C13 H13B 0.98 . ?
C13 H13C 0.98 . ?
C14 H14A 0.98 . ?
C14 H14B 0.98 . ?
C14 H14C 0.98 . ?
C15 H15A 0.98 . ?
C15 H15B 0.98 . ?
C15 H15C 0.98 . ?
